data_7233669
loop_
_publ_author_name
'Gang Liu'
'Mingdi Yang'
'Lianke Wang'
'Jun Zheng'
'Hongping Zhou'
'Jieying Wu'
'Yupeng Tian'

_publ_section_title
;
 Schiff base derivatives containing heterocycles with aggregation-induced
 emission and recognition ability
;
_journal_name_full 'Journal of Materials Chemistry C'
_journal_page_first 2684
_journal_page_last 2691
_journal_paper_doi 10.1039/C3TC32591A
_journal_volume 2
_journal_year 2014
_chemical_formula_sum 'C31 H24 N5 O'
_chemical_formula_weight 482.55
_space_group_IT_number 14
_space_group_name_Hall '-P 2ybc'
_space_group_name_H-M_alt 'P 1 21/c 1'
_symmetry_space_group_name_H-M 'P 1 21/c 1'
_atom_sites_solution_hydrogens geom
_atom_sites_solution_primary direct
_atom_sites_solution_secondary difmap
_cell_angle_alpha 90.00
_cell_angle_beta 98.054(2)
_cell_angle_gamma 90.00
_cell_formula_units_Z 4
_cell_length_a 23.904(4)
_cell_length_b 9.7529(17)
_cell_length_c 11.323(2)
_cell_measurement_temperature 291(2)
_cell_volume 2613.7(8)
_computing_cell_refinement 'Bruker SAINT'
_computing_data_collection 'Bruker APEX2'
_computing_data_reduction 'Bruker SAINT'
_computing_molecular_graphics 'Bruker SHELXTL'
_computing_publication_material 'Bruker SHELXTL'
_computing_structure_refinement 'SHELXL-97 (Sheldrick, 1997)'
_computing_structure_solution 'SHELXS-97 (Sheldrick, 1990)'
_diffrn_ambient_temperature 291(2)
_diffrn_measured_fraction_theta_full 1.000
_diffrn_measured_fraction_theta_max 1.000
_diffrn_measurement_device_type 'Bruker APEX-II CCD'
_diffrn_measurement_method '\f and \w scans'
_diffrn_radiation_monochromator graphite
_diffrn_radiation_source 'fine-focus sealed tube'
_diffrn_radiation_type MoK\a
_diffrn_radiation_wavelength 0.71073
_diffrn_reflns_av_R_equivalents 0.0371
_diffrn_reflns_av_sigmaI/netI 0.0331
_diffrn_reflns_limit_h_max 28
_diffrn_reflns_limit_h_min -26
_diffrn_reflns_limit_k_max 11
_diffrn_reflns_limit_k_min -11
_diffrn_reflns_limit_l_max 13
_diffrn_reflns_limit_l_min -13
_diffrn_reflns_number 18153
_diffrn_reflns_theta_full 25.01
_diffrn_reflns_theta_max 25.01
_diffrn_reflns_theta_min 0.86
_diffrn_standards_number 0
_exptl_absorpt_coefficient_mu 0.077
_exptl_absorpt_correction_T_max 0.9848
_exptl_absorpt_correction_T_min 0.9825
_exptl_crystal_density_diffrn 1.226
_exptl_crystal_density_method 'not measured'
_exptl_crystal_F_000 1012
_exptl_crystal_size_max 0.23
_exptl_crystal_size_mid 0.21
_exptl_crystal_size_min 0.20
_refine_diff_density_max 0.565
_refine_diff_density_min -0.207
_refine_diff_density_rms 0.054
_refine_ls_extinction_method none
_refine_ls_goodness_of_fit_ref 1.042
_refine_ls_hydrogen_treatment mixed
_refine_ls_matrix_type full
_refine_ls_number_parameters 342
_refine_ls_number_reflns 4617
_refine_ls_number_restraints 0
_refine_ls_restrained_S_all 1.042
_refine_ls_R_factor_all 0.0886
_refine_ls_R_factor_gt 0.0536
_refine_ls_shift/su_max 0.004
_refine_ls_shift/su_mean 0.000
_refine_ls_structure_factor_coef Fsqd
_refine_ls_weighting_details 'calc w=1/[\s^2^(Fo^2^)+(0.1211P)^2^+0.1272P] where P=(Fo^2^+2Fc^2^)/3'
_refine_ls_weighting_scheme calc
_refine_ls_wR_factor_gt 0.1592
_refine_ls_wR_factor_ref 0.1968
_reflns_number_gt 3003
_reflns_number_total 4617
_reflns_threshold_expression >2sigma(I)
_cod_data_source_file J-Mater-Chem-C-2014-2-2684-2.cif
_cod_data_source_block aa
_cod_original_cell_volume 2613.8(8)
_cod_original_sg_symbol_H-M P21/c
_cod_database_code 7233669

loop_
_symmetry_equiv_pos_as_xyz
'x, y, z'
'-x, y+1/2, -z+1/2'
'-x, -y, -z'
'x, -y-1/2, z-1/2'

loop_
_atom_site_label
_atom_site_type_symbol
_atom_site_fract_x
_atom_site_fract_y
_atom_site_fract_z
_atom_site_U_iso_or_equiv
_atom_site_adp_type
_atom_site_occupancy
_atom_site_symmetry_multiplicity
_atom_site_calc_flag
_atom_site_refinement_flags
_atom_site_disorder_assembly
_atom_site_disorder_group
C1 C 0.08273(16) 0.5685(4) 0.5336(3) 0.0927(10) Uani 1 1 d . . .
H1 H 0.0638 0.4894 0.5509 0.111 Uiso 1 1 calc R . .
C2 C 0.0621(2) 0.6944(5) 0.5598(3) 0.1243(16) Uani 1 1 d . . .
H2 H 0.0289 0.7002 0.5939 0.149 Uiso 1 1 calc R . .
C3 C 0.0896(2) 0.8099(5) 0.5363(4) 0.1255(18) Uani 1 1 d . . .
H3 H 0.0757 0.8951 0.5552 0.151 Uiso 1 1 calc R . .
C4 C 0.13781(19) 0.8013(4) 0.4845(5) 0.1330(18) Uani 1 1 d . . .
H4 H 0.1568 0.8807 0.4680 0.160 Uiso 1 1 calc R . .
C5 C 0.15846(14) 0.6739(3) 0.4566(4) 0.1060(13) Uani 1 1 d . . .
H5 H 0.1910 0.6681 0.4204 0.127 Uiso 1 1 calc R . .
C6 C 0.13129(11) 0.5587(3) 0.4819(2) 0.0632(7) Uani 1 1 d . . .
C7 C 0.08424(12) 0.3957(3) 0.2760(2) 0.0749(8) Uani 1 1 d . . .
H7 H 0.0903 0.4865 0.2564 0.090 Uiso 1 1 calc R . .
C8 C 0.04604(13) 0.3201(4) 0.2040(3) 0.0852(9) Uani 1 1 d . . .
H8 H 0.0264 0.3594 0.1356 0.102 Uiso 1 1 calc R . .
C9 C 0.03602(12) 0.1849(4) 0.2315(3) 0.0852(9) Uani 1 1 d . . .
H9 H 0.0095 0.1330 0.1826 0.102 Uiso 1 1 calc R . .
C10 C 0.06595(13) 0.1287(3) 0.3321(3) 0.0873(9) Uani 1 1 d . . .
H10 H 0.0600 0.0374 0.3507 0.105 Uiso 1 1 calc R . .
C11 C 0.10474(11) 0.2054(3) 0.4065(3) 0.0722(8) Uani 1 1 d . . .
H11 H 0.1242 0.1662 0.4751 0.087 Uiso 1 1 calc R . .
C12 C 0.11463(10) 0.3406(3) 0.3786(2) 0.0573(6) Uani 1 1 d . . .
C13 C 0.20336(10) 0.3788(2) 0.5153(2) 0.0570(6) Uani 1 1 d . . .
C14 C 0.23291(10) 0.2713(2) 0.4714(2) 0.0600(7) Uani 1 1 d . . .
H14 H 0.2175 0.2271 0.4016 0.072 Uiso 1 1 calc R . .
C15 C 0.22814(12) 0.4412(3) 0.6211(2) 0.0701(8) Uani 1 1 d . . .
H15 H 0.2091 0.5120 0.6533 0.084 Uiso 1 1 calc R . .
C16 C 0.27989(11) 0.4007(3) 0.6786(2) 0.0655(7) Uani 1 1 d . . .
H16 H 0.2953 0.4449 0.7484 0.079 Uiso 1 1 calc R . .
C17 C 0.28456(10) 0.2295(2) 0.5297(2) 0.0584(6) Uani 1 1 d . . .
H17 H 0.3031 0.1567 0.4991 0.070 Uiso 1 1 calc R . .
C18 C 0.30963(10) 0.2938(2) 0.6335(2) 0.0509(6) Uani 1 1 d . . .
C19 C 0.36419(9) 0.2514(2) 0.6974(2) 0.0486(6) Uani 1 1 d . . .
C20 C 0.43913(9) 0.2350(2) 0.82809(19) 0.0457(5) Uani 1 1 d . . .
C21 C 0.44322(9) 0.1341(2) 0.7416(2) 0.0482(5) Uani 1 1 d . . .
C22 C 0.48198(9) 0.2496(2) 0.9240(2) 0.0492(6) Uani 1 1 d . . .
H22 H 0.4798 0.3169 0.9814 0.059 Uiso 1 1 calc R . .
C23 C 0.48958(10) 0.0468(2) 0.7487(2) 0.0582(6) Uani 1 1 d . . .
H23 H 0.4921 -0.0201 0.6911 0.070 Uiso 1 1 calc R . .
C24 C 0.53130(10) 0.0629(3) 0.8435(2) 0.0584(6) Uani 1 1 d . . .
H24 H 0.5629 0.0065 0.8494 0.070 Uiso 1 1 calc R . .
C25 C 0.52779(9) 0.1620(2) 0.9322(2) 0.0500(6) Uani 1 1 d . . .
C26 C 0.60606(10) 0.0911(2) 1.0662(2) 0.0581(6) Uani 1 1 d . . .
H26 H 0.6035 0.0080 1.0255 0.070 Uiso 1 1 calc R . .
C27 C 0.65071(10) 0.1080(2) 1.1674(2) 0.0550(6) Uani 1 1 d . . .
C28 C 0.64762(13) 0.2042(3) 1.2553(3) 0.0740(8) Uani 1 1 d . . .
H28 H 0.6168 0.2632 1.2511 0.089 Uiso 1 1 calc R . .
C29 C 0.69665(12) 0.0241(3) 1.1789(3) 0.0796(8) Uani 1 1 d . . .
H29 H 0.6999 -0.0434 1.1222 0.096 Uiso 1 1 calc R . .
C30 C 0.69038(16) 0.2118(4) 1.3488(3) 0.0920(10) Uani 1 1 d . . .
H30 H 0.6874 0.2771 1.4074 0.110 Uiso 1 1 calc R . .
C31 C 0.73881(14) 0.0403(4) 1.2765(4) 0.0993(11) Uani 1 1 d . . .
H31 H 0.7704 -0.0163 1.2818 0.119 Uiso 1 1 calc R . .
H100 H 0.3880(14) 0.465(4) 0.900(3) 0.118(13) Uiso 1 1 d . . .
H101 H 0.4020(13) 0.597(4) 0.947(3) 0.096(11) Uiso 1 1 d . . .
N1 N 0.15201(8) 0.4257(2) 0.45448(19) 0.0638(6) Uani 1 1 d . . .
N2 N 0.38932(8) 0.30790(18) 0.79793(18) 0.0521(5) Uani 1 1 d . . .
N3 N 0.39516(8) 0.14574(19) 0.65940(16) 0.0506(5) Uani 1 1 d . . .
N4 N 0.57074(8) 0.1841(2) 1.03141(17) 0.0556(5) Uani 1 1 d . . .
N5 N 0.73620(12) 0.1318(4) 1.3617(3) 0.0981(9) Uani 1 1 d . . .
O1 O 0.38560(10) 0.5241(2) 0.96088(18) 0.0797(7) Uani 1 1 d . . .

loop_
_atom_site_aniso_label
_atom_site_aniso_U_11
_atom_site_aniso_U_22
_atom_site_aniso_U_33
_atom_site_aniso_U_23
_atom_site_aniso_U_13
_atom_site_aniso_U_12
C1 0.112(3) 0.090(2) 0.079(2) 0.0060(17) 0.023(2) 0.023(2)
C2 0.148(4) 0.141(4) 0.085(3) -0.016(3) 0.020(2) 0.073(3)
C3 0.142(4) 0.092(3) 0.122(3) -0.045(3) -0.054(3) 0.054(3)
C4 0.106(3) 0.058(2) 0.218(5) -0.011(3) -0.039(3) 0.012(2)
C5 0.069(2) 0.0622(19) 0.181(4) 0.003(2) -0.004(2) 0.0025(16)
C6 0.0578(16) 0.0548(15) 0.0713(16) -0.0022(12) -0.0108(13) 0.0091(12)
C7 0.079(2) 0.0720(18) 0.0698(17) 0.0058(14) -0.0038(15) 0.0057(15)
C8 0.081(2) 0.102(3) 0.0662(18) -0.0110(17) -0.0114(15) 0.0129(19)
C9 0.0661(19) 0.102(3) 0.083(2) -0.0333(19) -0.0042(16) 0.0025(18)
C10 0.076(2) 0.0664(18) 0.116(3) -0.0127(18) 0.0016(19) -0.0099(16)
C11 0.0665(17) 0.0686(17) 0.0776(18) 0.0029(14) -0.0033(14) -0.0019(14)
C12 0.0516(14) 0.0571(14) 0.0607(14) -0.0025(12) -0.0003(11) 0.0043(12)
C13 0.0555(15) 0.0500(14) 0.0628(15) 0.0032(11) -0.0017(12) 0.0032(11)
C14 0.0580(15) 0.0587(15) 0.0605(15) -0.0064(12) -0.0009(12) 0.0039(12)
C15 0.0697(18) 0.0624(16) 0.0735(17) -0.0119(13) -0.0070(14) 0.0225(14)
C16 0.0645(17) 0.0607(15) 0.0667(16) -0.0107(13) -0.0071(13) 0.0137(13)
C17 0.0548(15) 0.0563(14) 0.0622(15) -0.0048(12) 0.0017(12) 0.0084(12)
C18 0.0492(13) 0.0470(13) 0.0554(14) 0.0034(10) 0.0029(11) 0.0048(10)
C19 0.0502(13) 0.0429(12) 0.0525(13) 0.0026(10) 0.0065(11) -0.0011(10)
C20 0.0478(13) 0.0383(11) 0.0508(12) 0.0021(9) 0.0058(10) 0.0015(10)
C21 0.0502(13) 0.0448(12) 0.0498(12) 0.0008(10) 0.0076(10) 0.0007(10)
C22 0.0518(14) 0.0443(12) 0.0519(13) -0.0006(10) 0.0090(11) 0.0022(10)
C23 0.0589(16) 0.0572(14) 0.0584(14) -0.0062(11) 0.0077(12) 0.0124(12)
C24 0.0530(15) 0.0598(15) 0.0624(15) 0.0009(12) 0.0079(12) 0.0172(12)
C25 0.0486(13) 0.0490(13) 0.0525(13) 0.0039(10) 0.0074(11) 0.0018(11)
C26 0.0596(16) 0.0491(13) 0.0645(15) 0.0045(12) 0.0048(12) 0.0000(12)
C27 0.0520(14) 0.0530(14) 0.0599(14) 0.0107(11) 0.0074(11) 0.0012(11)
C28 0.0761(19) 0.0746(18) 0.0688(18) 0.0034(14) 0.0018(15) 0.0086(15)
C29 0.0652(18) 0.094(2) 0.0776(19) 0.0054(16) 0.0043(15) 0.0217(16)
C30 0.099(3) 0.098(2) 0.073(2) -0.0063(17) -0.0063(18) -0.002(2)
C31 0.063(2) 0.132(3) 0.101(3) 0.022(2) 0.0058(19) 0.022(2)
N1 0.0555(13) 0.0510(12) 0.0784(14) -0.0019(10) -0.0134(11) 0.0092(10)
N2 0.0498(11) 0.0464(11) 0.0588(12) -0.0025(9) 0.0030(9) 0.0064(9)
N3 0.0492(11) 0.0484(10) 0.0536(11) 0.0015(9) 0.0052(9) 0.0055(9)
N4 0.0519(12) 0.0567(12) 0.0573(12) 0.0045(9) 0.0042(9) 0.0054(10)
N5 0.0740(19) 0.126(2) 0.088(2) 0.0098(19) -0.0108(15) -0.0102(18)
O1 0.1298(19) 0.0522(12) 0.0590(12) -0.0005(10) 0.0200(12) -0.0036(12)

loop_
_atom_type_symbol
_atom_type_description
_atom_type_scat_dispersion_real
_atom_type_scat_dispersion_imag
_atom_type_scat_source
C C 0.0033 0.0016 'International Tables Vol C Tables 4.2.6.8 and 6.1.1.4'
H H 0.0000 0.0000 'International Tables Vol C Tables 4.2.6.8 and 6.1.1.4'
N N 0.0061 0.0033 'International Tables Vol C Tables 4.2.6.8 and 6.1.1.4'
O O 0.0106 0.0060 'International Tables Vol C Tables 4.2.6.8 and 6.1.1.4'

loop_
_geom_angle_atom_site_label_1
_geom_angle_atom_site_label_2
_geom_angle_atom_site_label_3
_geom_angle
_geom_angle_site_symmetry_1
_geom_angle_site_symmetry_3
C2 C1 C6 120.4(4) . .
C2 C1 H1 119.8 . .
C6 C1 H1 119.8 . .
C3 C2 C1 120.3(4) . .
C3 C2 H2 119.8 . .
C1 C2 H2 119.8 . .
C2 C3 C4 119.8(4) . .
C2 C3 H3 120.1 . .
C4 C3 H3 120.1 . .
C3 C4 C5 120.0(4) . .
C3 C4 H4 120.0 . .
C5 C4 H4 120.0 . .
C6 C5 C4 120.0(4) . .
C6 C5 H5 120.0 . .
C4 C5 H5 120.0 . .
C5 C6 C1 119.5(3) . .
C5 C6 N1 121.0(3) . .
C1 C6 N1 119.5(3) . .
C8 C7 C12 121.5(3) . .
C8 C7 H7 119.2 . .
C12 C7 H7 119.2 . .
C7 C8 C9 120.4(3) . .
C7 C8 H8 119.8 . .
C9 C8 H8 119.8 . .
C10 C9 C8 118.7(3) . .
C10 C9 H9 120.6 . .
C8 C9 H9 120.6 . .
C9 C10 C11 121.2(3) . .
C9 C10 H10 119.4 . .
C11 C10 H10 119.4 . .
C10 C11 C12 119.9(3) . .
C10 C11 H11 120.1 . .
C12 C11 H11 120.1 . .
C11 C12 C7 118.2(2) . .
C11 C12 N1 122.2(2) . .
C7 C12 N1 119.5(2) . .
C14 C13 C15 117.2(2) . .
C14 C13 N1 121.6(2) . .
C15 C13 N1 121.1(2) . .
C17 C14 C13 121.1(2) . .
C17 C14 H14 119.4 . .
C13 C14 H14 119.4 . .
C16 C15 C13 121.7(2) . .
C16 C15 H15 119.1 . .
C13 C15 H15 119.1 . .
C15 C16 C18 120.8(2) . .
C15 C16 H16 119.6 . .
C18 C16 H16 119.6 . .
C14 C17 C18 121.5(2) . .
C14 C17 H17 119.2 . .
C18 C17 H17 119.2 . .
C17 C18 C16 117.6(2) . .
C17 C18 C19 122.7(2) . .
C16 C18 C19 119.7(2) . .
N2 C19 N3 112.37(19) . .
N2 C19 C18 124.9(2) . .
N3 C19 C18 122.8(2) . .
N2 C20 C22 130.6(2) . .
N2 C20 C21 109.23(19) . .
C22 C20 C21 120.1(2) . .
N3 C21 C23 132.2(2) . .
N3 C21 C20 106.33(19) . .
C23 C21 C20 121.5(2) . .
C25 C22 C20 118.6(2) . .
C25 C22 H22 120.7 . .
C20 C22 H22 120.7 . .
C24 C23 C21 117.5(2) . .
C24 C23 H23 121.2 . .
C21 C23 H23 121.2 . .
C23 C24 C25 122.0(2) . .
C23 C24 H24 119.0 . .
C25 C24 H24 119.0 . .
C22 C25 C24 120.3(2) . .
C22 C25 N4 115.8(2) . .
C24 C25 N4 123.9(2) . .
N4 C26 C27 123.1(2) . .
N4 C26 H26 118.4 . .
C27 C26 H26 118.4 . .
C29 C27 C28 117.7(3) . .
C29 C27 C26 119.8(2) . .
C28 C27 C26 122.4(2) . .
C30 C28 C27 119.1(3) . .
C30 C28 H28 120.4 . .
C27 C28 H28 120.4 . .
C27 C29 C31 119.4(3) . .
C27 C29 H29 120.3 . .
C31 C29 H29 120.3 . .
N5 C30 C28 124.5(3) . .
N5 C30 H30 117.8 . .
C28 C30 H30 117.8 . .
N5 C31 C29 123.5(3) . .
N5 C31 H31 118.3 . .
C29 C31 H31 118.3 . .
C13 N1 C12 122.9(2) . .
C13 N1 C6 119.6(2) . .
C12 N1 C6 116.86(19) . .
C19 N2 C20 105.49(18) . .
C19 N3 C21 106.57(18) . .
C26 N4 C25 120.8(2) . .
C31 N5 C30 115.8(3) . .
H100 O1 H101 109(3) . .

loop_
_geom_bond_atom_site_label_1
_geom_bond_atom_site_label_2
_geom_bond_distance
_geom_bond_site_symmetry_2
C1 C2 1.371(5) .
C1 C6 1.374(4) .
C1 H1 0.9300 .
C2 C3 1.349(6) .
C2 H2 0.9300 .
C3 C4 1.368(7) .
C3 H3 0.9300 .
C4 C5 1.389(5) .
C4 H4 0.9300 .
C5 C6 1.349(4) .
C5 H5 0.9300 .
C6 N1 1.438(3) .
C7 C8 1.354(4) .
C7 C12 1.389(4) .
C7 H7 0.9300 .
C8 C9 1.384(5) .
C8 H8 0.9300 .
C9 C10 1.372(4) .
C9 H9 0.9300 .
C10 C11 1.382(4) .
C10 H10 0.9300 .
C11 C12 1.384(4) .
C11 H11 0.9300 .
C12 N1 1.418(3) .
C13 C14 1.394(3) .
C13 C15 1.399(4) .
C13 N1 1.397(3) .
C14 C17 1.378(3) .
C14 H14 0.9300 .
C15 C16 1.373(3) .
C15 H15 0.9300 .
C16 C18 1.398(3) .
C16 H16 0.9300 .
C17 C18 1.391(3) .
C17 H17 0.9300 .
C18 C19 1.460(3) .
C19 N2 1.330(3) .
C19 N3 1.372(3) .
C20 N2 1.388(3) .
C20 C22 1.392(3) .
C20 C21 1.401(3) .
C21 N3 1.378(3) .
C21 C23 1.391(3) .
C22 C25 1.382(3) .
C22 H22 0.9300 .
C23 C24 1.368(3) .
C23 H23 0.9300 .
C24 C25 1.405(3) .
C24 H24 0.9300 .
C25 N4 1.428(3) .
C26 N4 1.264(3) .
C26 C27 1.462(3) .
C26 H26 0.9300 .
C27 C29 1.361(4) .
C27 C28 1.377(4) .
C28 C30 1.366(4) .
C28 H28 0.9300 .
C29 C31 1.397(5) .
C29 H29 0.9300 .
C30 N5 1.336(4) .
C30 H30 0.9300 .
C31 N5 1.322(5) .
C31 H31 0.9300 .
O1 H100 0.91(4) .
O1 H101 0.84(4) .

loop_
_geom_torsion_atom_site_label_1
_geom_torsion_atom_site_label_2
_geom_torsion_atom_site_label_3
_geom_torsion_atom_site_label_4
_geom_torsion
_geom_torsion_site_symmetry_1
_geom_torsion_site_symmetry_2
_geom_torsion_site_symmetry_3
_geom_torsion_site_symmetry_4
C6 C1 C2 C3 -0.7(6) . . . .
C1 C2 C3 C4 1.0(7) . . . .
C2 C3 C4 C5 -0.2(7) . . . .
C3 C4 C5 C6 -0.8(6) . . . .
C4 C5 C6 C1 1.1(5) . . . .
C4 C5 C6 N1 -179.6(3) . . . .
C2 C1 C6 C5 -0.3(5) . . . .
C2 C1 C6 N1 -179.6(3) . . . .
C12 C7 C8 C9 0.3(5) . . . .
C7 C8 C9 C10 -0.7(5) . . . .
C8 C9 C10 C11 1.1(5) . . . .
C9 C10 C11 C12 -1.1(5) . . . .
C10 C11 C12 C7 0.7(4) . . . .
C10 C11 C12 N1 177.0(3) . . . .
C8 C7 C12 C11 -0.3(4) . . . .
C8 C7 C12 N1 -176.8(3) . . . .
C15 C13 C14 C17 -0.5(4) . . . .
N1 C13 C14 C17 177.5(2) . . . .
C14 C13 C15 C16 1.2(4) . . . .
N1 C13 C15 C16 -176.7(3) . . . .
C13 C15 C16 C18 -0.6(4) . . . .
C13 C14 C17 C18 -0.9(4) . . . .
C14 C17 C18 C16 1.6(4) . . . .
C14 C17 C18 C19 179.7(2) . . . .
C15 C16 C18 C17 -0.8(4) . . . .
C15 C16 C18 C19 -179.1(2) . . . .
C17 C18 C19 N2 -178.7(2) . . . .
C16 C18 C19 N2 -0.5(4) . . . .
C17 C18 C19 N3 0.7(4) . . . .
C16 C18 C19 N3 178.8(2) . . . .
N2 C20 C21 N3 -0.6(2) . . . .
C22 C20 C21 N3 -179.77(19) . . . .
N2 C20 C21 C23 179.1(2) . . . .
C22 C20 C21 C23 -0.1(3) . . . .
N2 C20 C22 C25 -179.7(2) . . . .
C21 C20 C22 C25 -0.7(3) . . . .
N3 C21 C23 C24 179.6(2) . . . .
C20 C21 C23 C24 0.0(4) . . . .
C21 C23 C24 C25 0.9(4) . . . .
C20 C22 C25 C24 1.6(3) . . . .
C20 C22 C25 N4 178.86(19) . . . .
C23 C24 C25 C22 -1.7(4) . . . .
C23 C24 C25 N4 -178.8(2) . . . .
N4 C26 C27 C29 -160.3(3) . . . .
N4 C26 C27 C28 21.6(4) . . . .
C29 C27 C28 C30 0.3(4) . . . .
C26 C27 C28 C30 178.4(3) . . . .
C28 C27 C29 C31 -1.3(4) . . . .
C26 C27 C29 C31 -179.4(3) . . . .
C27 C28 C30 N5 0.4(5) . . . .
C27 C29 C31 N5 1.7(5) . . . .
C14 C13 N1 C12 27.7(4) . . . .
C15 C13 N1 C12 -154.4(3) . . . .
C14 C13 N1 C6 -161.9(2) . . . .
C15 C13 N1 C6 16.0(4) . . . .
C11 C12 N1 C13 39.7(4) . . . .
C7 C12 N1 C13 -144.0(3) . . . .
C11 C12 N1 C6 -130.9(3) . . . .
C7 C12 N1 C6 45.3(3) . . . .
C5 C6 N1 C13 66.8(4) . . . .
C1 C6 N1 C13 -113.8(3) . . . .
C5 C6 N1 C12 -122.2(3) . . . .
C1 C6 N1 C12 57.1(4) . . . .
N3 C19 N2 C20 -0.5(2) . . . .
C18 C19 N2 C20 178.9(2) . . . .
C22 C20 N2 C19 179.7(2) . . . .
C21 C20 N2 C19 0.6(2) . . . .
N2 C19 N3 C21 0.1(3) . . . .
C18 C19 N3 C21 -179.3(2) . . . .
C23 C21 N3 C19 -179.4(2) . . . .
C20 C21 N3 C19 0.3(2) . . . .
C27 C26 N4 C25 -179.8(2) . . . .
C22 C25 N4 C26 160.8(2) . . . .
C24 C25 N4 C26 -22.0(4) . . . .
C29 C31 N5 C30 -0.9(5) . . . .
C28 C30 N5 C31 -0.1(5) . . . .
